data_7224654
loop_
_publ_author_name
'Sun, Jing-Wen'
'Li, Shang-Ju'
'Yan, Peng-Fei'
'Yao, Xu'
'Li, Guang-Ming'

_publ_section_title
;
 In situ recrystallization of lanthanide coordination polymers: from 1D
 ladder chains to 1D linear chains
;
_journal_issue 17
_journal_name_full CrystEngComm
_journal_page_first 3079
_journal_paper_doi 10.1039/C6CE00182C
_journal_volume 18
_journal_year 2016
_chemical_absolute_configuration rm
_chemical_formula_moiety 'C58 H48 O31 Pr2'
_chemical_formula_sum 'C58 H48 O31 Pr2'
_chemical_formula_weight 1522.79
_chemical_name_systematic
;
 ?
;
_space_group_IT_number 4
_symmetry_cell_setting monoclinic
_symmetry_space_group_name_Hall 'P 2yb'
_symmetry_space_group_name_H-M 'P 1 21 1'
_atom_sites_solution_hydrogens geom
_atom_sites_solution_primary direct
_atom_sites_solution_secondary difmap
_audit_creation_method SHELXL-97
_audit_update_record
;
2016-01-23 deposited with the CCDC.
2016-03-21 downloaded from the CCDC.
;
_cell_angle_alpha 90.00
_cell_angle_beta 103.6280(10)
_cell_angle_gamma 90.00
_cell_formula_units_Z 2
_cell_length_a 9.3330(9)
_cell_length_b 23.444(2)
_cell_length_c 16.4638(15)
_cell_measurement_reflns_used 8555
_cell_measurement_temperature 293(2)
_cell_measurement_theta_max 27.311
_cell_measurement_theta_min 2.464
_cell_volume 3500.9(6)
_computing_cell_refinement 'RAPID-AUTO (Rigaku 1998 <i>RAPID-AUTO</i>)'
_computing_data_collection 'RAPID-AUTO (Rigaku 1998 <i>RAPID-AUTO</i>)'
_computing_data_reduction 'CrystalClear (Rigaku/MSC, 2002)'
_computing_molecular_graphics 'SHELXTL (Sheldrick, 2008)'
_computing_publication_material SHELXL-97
_computing_structure_refinement 'SHELXL-97 (Sheldrick, 2008)'
_computing_structure_solution 'SHELXS-97 (Sheldrick, 2008)'
_diffrn_ambient_temperature 293(2)
_diffrn_measured_fraction_theta_full 0.978
_diffrn_measured_fraction_theta_max 0.978
_diffrn_measurement_device_type 'Rigaku RAXIS-RAPID'
_diffrn_measurement_method '\w scan'
_diffrn_radiation_monochromator graphite
_diffrn_radiation_source 'fine-focus sealed tube'
_diffrn_radiation_type MoK\a
_diffrn_radiation_wavelength 0.71073
_diffrn_reflns_av_R_equivalents 0.0246
_diffrn_reflns_av_unetI/netI 0.0499
_diffrn_reflns_limit_h_max 10
_diffrn_reflns_limit_h_min -11
_diffrn_reflns_limit_k_max 26
_diffrn_reflns_limit_k_min -27
_diffrn_reflns_limit_l_max 19
_diffrn_reflns_limit_l_min -17
_diffrn_reflns_number 15820
_diffrn_reflns_theta_full 25.00
_diffrn_reflns_theta_max 25.00
_diffrn_reflns_theta_min 2.46
_exptl_absorpt_coefficient_mu 1.457
_exptl_absorpt_correction_T_max 0.747
_exptl_absorpt_correction_T_min 0.692
_exptl_absorpt_correction_type multi-scan
_exptl_absorpt_process_details 'ABSCOR (Higashi, 1995)'
_exptl_crystal_colour colorless
_exptl_crystal_density_diffrn 1.445
_exptl_crystal_density_method 'not measured'
_exptl_crystal_description block
_exptl_crystal_F_000 1524
_exptl_crystal_size_max 0.26
_exptl_crystal_size_mid 0.24
_exptl_crystal_size_min 0.20
_platon_squeeze_details ' ?'
_refine_diff_density_max 1.162
_refine_diff_density_min -0.906
_refine_diff_density_rms 0.121
_refine_ls_abs_structure_details 'Flack H D (1983), Acta Cryst. A39, 876-881'
_refine_ls_abs_structure_Flack 0.030(19)
_refine_ls_extinction_method none
_refine_ls_goodness_of_fit_ref 1.055
_refine_ls_hydrogen_treatment constr
_refine_ls_matrix_type full
_refine_ls_number_parameters 809
_refine_ls_number_reflns 9605
_refine_ls_number_restraints 232
_refine_ls_restrained_S_all 1.057
_refine_ls_R_factor_all 0.0513
_refine_ls_R_factor_gt 0.0475
_refine_ls_shift/su_max 0.002
_refine_ls_shift/su_mean 0.000
_refine_ls_structure_factor_coef Fsqd
_refine_ls_weighting_details 'calc w=1/[\s^2^(Fo^2^)+(0.0790P)^2^+6.9056P] where P=(Fo^2^+2Fc^2^)/3'
_refine_ls_weighting_scheme calc
_refine_ls_wR_factor_gt 0.1284
_refine_ls_wR_factor_ref 0.1321
_reflns_number_gt 8920
_reflns_number_total 12306
_reflns_threshold_expression >2sigma(I)
_cod_data_source_file c6ce00182c2.cif
_cod_data_source_block 3A
_cod_depositor_comments
;
The following automatic conversions were performed:

'_refine_ls_hydrogen_treatment' value 'CONSTR' changed to 'constr'
according to
/usr/data/users/saulius/crontab/automatic-downloads/rss-feeds/RSC/lib/dictionaries/cif_core.dic
dictionary named 'cif_core.dic' version 2.4.2 from 2011-04-26.

Automatic conversion script
Id: cif_fix_values 4268 2015-11-12 08:31:59Z antanas 

 Adding full bibliography for 7224648--7224657.cif.
;
_cod_original_sg_symbol_H-M 'P 21'
_cod_database_code 7224654

loop_
_symmetry_equiv_pos_as_xyz
'x, y, z'
'-x, y+1/2, -z'

loop_
_atom_site_label
_atom_site_type_symbol
_atom_site_fract_x
_atom_site_fract_y
_atom_site_fract_z
_atom_site_U_iso_or_equiv
_atom_site_adp_type
_atom_site_occupancy
_atom_site_symmetry_multiplicity
_atom_site_calc_flag
_atom_site_refinement_flags
C1 C 0.2911(13) 1.0664(5) 0.0310(7) 0.054(3) Uani 1 1 d .
C2 C 0.2644(18) 1.1206(7) -0.0195(9) 0.079(4) Uani 1 1 d .
C3 C 0.2252(19) 1.1165(9) -0.1095(8) 0.094(5) Uani 1 1 d .
H3 H 0.2144 1.0811 -0.1356 0.113 Uiso 1 1 calc R
C4 C 0.205(2) 1.1633(10) -0.1536(10) 0.109(7) Uani 1 1 d .
H4 H 0.1765 1.1589 -0.2113 0.131 Uiso 1 1 calc R
C5 C 0.221(2) 1.2159(11) -0.1256(14) 0.115(6) Uani 1 1 d U
H5 H 0.2050 1.2474 -0.1611 0.137 Uiso 1 1 calc R
C6 C 0.263(2) 1.2215(9) -0.0392(13) 0.113(6) Uani 1 1 d .
H6 H 0.2819 1.2577 -0.0161 0.136 Uiso 1 1 calc R
C7 C 0.2785(16) 1.1733(5) 0.0151(9) 0.070(4) Uani 1 1 d .
H7 H 0.2976 1.1779 0.0728 0.084 Uiso 1 1 calc R
C8 C 0.3787(11) 1.0318(4) 0.1686(6) 0.039(2) Uani 1 1 d .
H8 H 0.3220 0.9969 0.1514 0.046 Uiso 1 1 calc R
C9 C 0.5420(10) 1.0212(4) 0.1705(6) 0.034(2) Uani 1 1 d .
C10 C 0.3629(11) 1.0501(4) 0.2565(6) 0.041(2) Uani 1 1 d .
H10 H 0.4012 1.0205 0.2980 0.049 Uiso 1 1 calc R
C11 C 0.1961(13) 1.0615(5) 0.2511(7) 0.055(3) Uani 1 1 d .
C12 C 0.4567(13) 1.1197(6) 0.3551(8) 0.061(3) Uani 1 1 d .
C13 C 0.5174(14) 1.1766(6) 0.3664(8) 0.064(3) Uani 1 1 d .
C14 C 0.5462(14) 1.2093(6) 0.3009(8) 0.065(3) Uani 1 1 d .
H14 H 0.5305 1.1930 0.2480 0.078 Uiso 1 1 calc R
C15 C 0.598(2) 1.2661(8) 0.3119(14) 0.109(7) Uani 1 1 d .
H15 H 0.6198 1.2877 0.2689 0.131 Uiso 1 1 calc R
C16 C 0.6138(19) 1.2872(7) 0.3942(14) 0.103(6) Uani 1 1 d .
H16 H 0.6460 1.3247 0.4040 0.123 Uiso 1 1 calc R
C17 C 0.585(2) 1.2565(8) 0.4631(14) 0.117(7) Uani 1 1 d .
H17 H 0.6046 1.2718 0.5167 0.140 Uiso 1 1 calc R
C18 C 0.5259(19) 1.2025(8) 0.4458(11) 0.096(5) Uani 1 1 d .
H18 H 0.4913 1.1828 0.4864 0.115 Uiso 1 1 calc R
C19 C 0.5289(14) 0.8912(7) -0.1250(8) 0.068(3) Uani 1 1 d .
C20 C 0.5123(16) 0.9337(8) -0.1912(8) 0.074(4) Uani 1 1 d .
C21 C 0.539(2) 0.9207(10) -0.2665(11) 0.116(6) Uani 1 1 d U
H21 H 0.5652 0.8837 -0.2769 0.139 Uiso 1 1 calc R
C22 C 0.528(3) 0.9594(11) -0.3245(15) 0.128(7) Uani 1 1 d U
H22 H 0.5392 0.9472 -0.3764 0.154 Uiso 1 1 calc R
C23 C 0.502(3) 1.0151(11) -0.3165(14) 0.134(8) Uani 1 1 d U
H23 H 0.5041 1.0414 -0.3585 0.161 Uiso 1 1 calc R
C24 C 0.469(3) 1.0317(10) -0.2368(13) 0.123(7) Uani 1 1 d U
H24 H 0.4425 1.0688 -0.2271 0.147 Uiso 1 1 calc R
C25 C 0.4798(18) 0.9892(10) -0.1760(9) 0.101(6) Uani 1 1 d .
H25 H 0.4645 0.9988 -0.1239 0.122 Uiso 1 1 calc R
C26 C 0.5051(13) 0.8729(4) 0.0128(6) 0.052(3) Uani 1 1 d .
H26 H 0.5287 0.8346 -0.0040 0.062 Uiso 1 1 calc R
C27 C 0.6280(11) 0.8923(5) 0.0856(6) 0.044(2) Uani 1 1 d .
C28 C 0.3476(12) 0.8716(5) 0.0309(6) 0.047(3) Uani 1 1 d .
H28 H 0.3064 0.9102 0.0262 0.057 Uiso 1 1 calc R
C29 C 0.3493(11) 0.8476(5) 0.1168(6) 0.042(2) Uani 1 1 d .
C30 C 0.1241(16) 0.8389(5) -0.0483(6) 0.056(3) Uani 1 1 d .
C31 C 0.0467(15) 0.8055(5) -0.1209(7) 0.055(3) Uani 1 1 d .
C32 C 0.1173(16) 0.7732(6) -0.1683(7) 0.066(3) Uani 1 1 d .
H32 H 0.2198 0.7725 -0.1536 0.079 Uiso 1 1 calc R
C33 C 0.0469(19) 0.7419(6) -0.2363(8) 0.077(4) Uani 1 1 d U
H33 H 0.0988 0.7204 -0.2673 0.092 Uiso 1 1 calc R
C34 C -0.1080(18) 0.7439(6) -0.2565(9) 0.085(5) Uani 1 1 d .
H34 H -0.1602 0.7246 -0.3035 0.102 Uiso 1 1 calc R
C35 C -0.184(2) 0.7740(7) -0.2083(9) 0.093(5) Uani 1 1 d .
H35 H -0.2868 0.7734 -0.2210 0.111 Uiso 1 1 calc R
C36 C -0.1069(18) 0.8047(6) -0.1413(8) 0.079(4) Uani 1 1 d .
H36 H -0.1578 0.8253 -0.1088 0.095 Uiso 1 1 calc R
C37 C 1.1330(15) 0.9532(6) 0.5117(9) 0.066(4) Uani 1 1 d .
C38 C 1.0862(12) 0.9466(5) 0.5896(6) 0.064(3) Uani 1 1 d GU
C39 C 1.0585(17) 0.8930(5) 0.6187(8) 0.147(8) Uani 1 1 d GU
H39 H 1.0663 0.8607 0.5873 0.177 Uiso 1 1 calc R
C40 C 1.0193(19) 0.8878(5) 0.6947(9) 0.216(13) Uani 1 1 d GU
H40 H 1.0007 0.8519 0.7142 0.259 Uiso 1 1 calc R
C41 C 1.0077(17) 0.9361(7) 0.7417(6) 0.105(5) Uani 1 1 d GU
H41 H 0.9814 0.9326 0.7925 0.126 Uiso 1 1 calc R
C42 C 1.0353(19) 0.9897(6) 0.7126(8) 0.182(11) Uani 1 1 d GU
H42 H 1.0276 1.0220 0.7440 0.218 Uiso 1 1 calc R
C43 C 1.0746(17) 0.9949(4) 0.6366(8) 0.149(8) Uani 1 1 d GU
H43 H 1.0931 1.0308 0.6171 0.178 Uiso 1 1 calc R
C44 C 1.1761(9) 0.9148(4) 0.3899(5) 0.0332(19) Uani 1 1 d .
H44 H 1.1527 0.9532 0.3672 0.040 Uiso 1 1 calc R
C45 C 1.3450(9) 0.9065(4) 0.4089(5) 0.0307(19) Uani 1 1 d .
C46 C 1.0992(10) 0.8725(4) 0.3266(6) 0.037(2) Uani 1 1 d .
H46 H 1.1299 0.8799 0.2747 0.045 Uiso 1 1 calc R
C47 C 0.9288(9) 0.8795(4) 0.3074(5) 0.0310(19) Uani 1 1 d .
C48 C 1.1197(17) 0.7759(12) 0.2945(15) 0.117(5) Uani 1 1 d DU
C49 C 1.1430(15) 0.7193(8) 0.3096(16) 0.185(6) Uani 1 1 d GDU
C50 C 1.169(2) 0.6770(12) 0.2555(11) 0.182(6) Uani 1 1 d GDU
H50 H 1.1754 0.6865 0.2017 0.219 Uiso 1 1 calc R
C51 C 1.184(2) 0.6205(10) 0.2819(15) 0.199(7) Uani 1 1 d GDU
H51 H 1.2012 0.5922 0.2457 0.238 Uiso 1 1 calc R
C52 C 1.174(2) 0.6063(9) 0.3623(17) 0.205(7) Uani 1 1 d GDU
H52 H 1.1842 0.5686 0.3800 0.246 Uiso 1 1 calc R
C53 C 1.148(2) 0.6486(12) 0.4164(11) 0.212(7) Uani 1 1 d GDU
H53 H 1.1414 0.6391 0.4702 0.254 Uiso 1 1 calc R
C54 C 1.133(2) 0.7051(11) 0.3900(14) 0.197(7) Uani 1 1 d GDU
H54 H 1.1157 0.7334 0.4262 0.236 Uiso 1 1 calc R
C55 C 0.568(2) 0.7330(7) 0.3101(11) 0.097(6) Uani 1 1 d .
H55A H 0.6634 0.7373 0.3470 0.146 Uiso 1 1 calc R
H55B H 0.5740 0.7074 0.2656 0.146 Uiso 1 1 calc R
H55C H 0.5003 0.7180 0.3405 0.146 Uiso 1 1 calc R
C56 C 0.819(3) 1.0980(11) 0.3364(16) 0.143(8) Uani 1 1 d U
H56A H 0.9012 1.1189 0.3692 0.215 Uiso 1 1 calc R
H56B H 0.7438 1.0946 0.3669 0.215 Uiso 1 1 calc R
H56C H 0.7807 1.1178 0.2848 0.215 Uiso 1 1 calc R
C57 C 0.691(2) 0.9829(8) 0.4701(10) 0.103(5) Uani 1 1 d U
H57A H 0.5947 0.9999 0.4624 0.154 Uiso 1 1 calc R
H57B H 0.7645 1.0104 0.4944 0.154 Uiso 1 1 calc R
H57C H 0.6975 0.9505 0.5065 0.154 Uiso 1 1 calc R
C58 C 0.8875(16) 1.0000(8) -0.0438(7) 0.071(3) Uani 1 1 d U
H58A H 0.9877 0.9969 -0.0487 0.106 Uiso 1 1 calc R
H58B H 0.8308 1.0205 -0.0910 0.106 Uiso 1 1 calc R
H58C H 0.8467 0.9625 -0.0423 0.106 Uiso 1 1 calc R
O1 O 0.3199(7) 1.0773(3) 0.1120(4) 0.0427(16) Uani 1 1 d .
O2 O 0.2882(11) 1.0178(4) 0.0040(5) 0.070(2) Uani 1 1 d .
O3 O 0.6055(8) 1.0503(3) 0.1277(4) 0.0435(16) Uani 1 1 d .
O4 O 0.6016(8) 0.9809(3) 0.2166(4) 0.0372(15) Uani 1 1 d .
O5 O 0.1152(8) 1.0184(3) 0.2319(5) 0.0477(18) Uani 1 1 d .
O6 O 0.1588(8) 1.1099(4) 0.2671(7) 0.083(3) Uani 1 1 d .
O7 O 0.4432(8) 1.0996(3) 0.2743(4) 0.0493(18) Uani 1 1 d .
O8 O 0.4235(13) 1.0922(5) 0.4100(6) 0.091(3) Uani 1 1 d .
O9 O 0.5592(15) 0.8424(6) -0.1328(8) 0.109(4) Uani 1 1 d U
O10 O 0.4946(11) 0.9104(4) -0.0565(5) 0.071(2) Uani 1 1 d .
O11 O 0.7019(10) 0.9348(3) 0.0744(5) 0.061(2) Uani 1 1 d .
O12 O 0.6481(7) 0.8633(3) 0.1511(4) 0.0412(16) Uani 1 1 d .
O13 O 0.3718(7) 0.8835(4) 0.1763(4) 0.0511(19) Uani 1 1 d .
O14 O 0.3425(9) 0.7943(4) 0.1248(5) 0.058(2) Uani 1 1 d .
O15 O 0.0596(10) 0.8671(4) -0.0045(5) 0.077(3) Uani 1 1 d .
O16 O 0.2684(10) 0.8377(4) -0.0355(5) 0.061(2) Uani 1 1 d .
O17 O 1.099(3) 1.0054(10) 0.4687(13) 0.086(5) Uani 0.50 1 d PU
O17' O 1.2217(18) 0.9895(7) 0.5119(10) 0.058(4) Uani 0.50 1 d PU
O18 O 1.1213(6) 0.9091(3) 0.4642(4) 0.0385(15) Uani 1 1 d .
O19 O 1.3997(6) 0.9165(3) 0.3460(4) 0.0336(14) Uani 1 1 d .
O20 O 1.4117(7) 0.8904(4) 0.4793(4) 0.0523(17) Uani 1 1 d .
O21 O 0.8556(8) 0.8406(3) 0.3259(5) 0.0423(16) Uani 1 1 d .
O22 O 0.8802(7) 0.9268(3) 0.2796(4) 0.0331(14) Uani 1 1 d .
O23 O 1.0731(13) 0.7891(5) 0.2206(9) 0.098(4) Uani 1 1 d D
O24 O 1.1391(8) 0.8163(3) 0.3505(5) 0.0532(19) Uani 1 1 d D
O25 O 0.8837(9) 1.0293(3) 0.0302(5) 0.056(2) Uani 1 1 d .
O26 O 1.0245(12) 0.9248(4) 0.1311(6) 0.080(3) Uani 1 1 d .
O27 O 0.8637(11) 1.0465(3) 0.3202(6) 0.068(3) Uani 1 1 d .
O28 O 0.5155(10) 0.7883(3) 0.2753(6) 0.065(2) Uani 1 1 d .
O29 O 0.6450(8) 0.8471(3) 0.4353(4) 0.0467(17) Uani 1 1 d .
O30 O 0.7122(9) 0.9654(3) 0.3931(4) 0.0521(19) Uani 1 1 d .
O31 O 0.8908(9) 1.1062(3) 0.1684(6) 0.060(2) Uani 1 1 d .
Pr1 Pr 0.85643(5) 1.000011(19) 0.17103(3) 0.03341(14) Uani 1 1 d .
Pr2 Pr 0.60241(5) 0.888148(17) 0.28919(3) 0.03047(13) Uani 1 1 d .

loop_
_atom_site_aniso_label
_atom_site_aniso_U_11
_atom_site_aniso_U_22
_atom_site_aniso_U_33
_atom_site_aniso_U_23
_atom_site_aniso_U_13
_atom_site_aniso_U_12
C1 0.051(7) 0.052(7) 0.057(7) 0.001(5) 0.005(5) 0.017(5)
C2 0.091(11) 0.085(10) 0.062(8) 0.031(7) 0.016(7) 0.018(8)
C3 0.102(13) 0.115(13) 0.049(7) 0.016(8) -0.013(7) 0.003(11)
C4 0.104(14) 0.137(17) 0.066(10) 0.044(11) -0.020(9) 0.002(13)
C5 0.115(6) 0.115(6) 0.115(6) 0.0002(10) 0.0271(17) 0.0002(10)
C6 0.108(15) 0.096(13) 0.131(16) 0.031(12) 0.018(12) 0.036(12)
C7 0.084(10) 0.042(6) 0.086(9) 0.018(6) 0.022(8) 0.019(6)
C8 0.029(5) 0.036(5) 0.048(6) 0.003(4) 0.004(4) 0.005(4)
C9 0.017(4) 0.042(5) 0.038(5) -0.001(4) -0.001(4) 0.001(4)
C10 0.035(6) 0.040(5) 0.048(5) -0.001(4) 0.011(4) 0.004(4)
C11 0.047(7) 0.057(7) 0.063(7) -0.014(5) 0.018(6) 0.006(6)
C12 0.046(7) 0.071(8) 0.063(7) -0.015(6) 0.006(6) -0.005(6)
C13 0.041(7) 0.083(9) 0.063(7) -0.021(7) 0.001(6) -0.007(6)
C14 0.039(7) 0.080(9) 0.070(8) -0.023(7) 0.001(6) -0.004(6)
C15 0.078(12) 0.078(11) 0.159(18) -0.047(12) 0.003(11) 0.008(9)
C16 0.078(11) 0.067(10) 0.161(17) -0.053(11) 0.024(11) -0.021(8)
C17 0.137(18) 0.091(13) 0.126(16) -0.040(11) 0.038(14) -0.049(12)
C18 0.077(11) 0.104(12) 0.102(12) -0.048(10) 0.012(9) -0.028(10)
C19 0.062(8) 0.074(8) 0.073(8) -0.017(8) 0.023(6) -0.013(8)
C20 0.069(9) 0.111(12) 0.047(7) -0.013(7) 0.023(6) -0.022(8)
C21 0.136(10) 0.133(10) 0.094(9) 0.004(7) 0.060(8) -0.001(8)
C22 0.139(11) 0.141(11) 0.115(10) 0.004(8) 0.052(8) -0.005(9)
C23 0.145(11) 0.140(12) 0.120(10) 0.011(8) 0.038(8) -0.001(9)
C24 0.134(11) 0.129(10) 0.105(9) 0.013(8) 0.027(8) 0.008(8)
C25 0.082(11) 0.16(2) 0.049(8) 0.032(11) -0.006(7) -0.003(13)
C26 0.070(8) 0.045(6) 0.043(5) -0.012(4) 0.022(5) -0.004(5)
C27 0.053(6) 0.045(5) 0.043(5) -0.016(5) 0.026(4) -0.013(5)
C28 0.043(6) 0.058(7) 0.040(5) -0.021(5) 0.007(4) -0.007(5)
C29 0.035(6) 0.050(6) 0.039(5) -0.009(4) 0.004(4) -0.006(5)
C30 0.087(10) 0.045(6) 0.035(5) -0.006(5) 0.014(6) -0.006(6)
C31 0.077(9) 0.047(6) 0.037(5) 0.005(5) 0.003(5) -0.002(6)
C32 0.072(9) 0.067(8) 0.045(6) -0.009(6) -0.011(6) -0.007(7)
C33 0.102(8) 0.064(7) 0.053(6) -0.008(5) -0.002(6) -0.002(6)
C34 0.081(11) 0.068(9) 0.074(9) -0.009(7) -0.044(8) -0.021(8)
C35 0.121(14) 0.084(10) 0.070(9) -0.035(8) 0.017(9) -0.039(10)
C36 0.084(11) 0.079(9) 0.063(8) -0.009(7) -0.005(7) -0.033(8)
C37 0.055(8) 0.076(8) 0.077(8) -0.029(7) 0.035(7) -0.018(7)
C38 0.061(6) 0.084(7) 0.056(6) -0.022(5) 0.029(5) 0.003(5)
C39 0.148(8) 0.147(8) 0.147(8) -0.0001(10) 0.035(2) 0.0003(10)
C40 0.217(13) 0.216(13) 0.216(13) 0.0000(10) 0.051(3) 0.0000(10)
C41 0.141(10) 0.108(9) 0.074(7) -0.004(7) 0.040(7) 0.039(8)
C42 0.182(11) 0.182(11) 0.182(11) -0.0001(10) 0.043(3) -0.0001(10)
C43 0.149(8) 0.149(8) 0.149(8) -0.0003(10) 0.036(2) -0.0002(10)
C44 0.024(5) 0.046(5) 0.033(4) -0.001(4) 0.011(4) -0.002(4)
C45 0.021(4) 0.041(5) 0.033(4) -0.003(4) 0.013(4) 0.006(4)
C46 0.025(5) 0.055(6) 0.035(5) -0.001(4) 0.015(4) 0.007(4)
C47 0.019(4) 0.044(6) 0.032(4) -0.002(4) 0.010(3) 0.004(4)
C48 0.057(10) 0.164(10) 0.127(13) -0.041(9) 0.017(10) -0.029(11)
C49 0.185(7) 0.185(6) 0.185(6) -0.0006(10) 0.0433(18) 0.0001(10)
C50 0.182(6) 0.182(6) 0.183(6) -0.0006(10) 0.0430(18) 0.0003(10)
C51 0.198(7) 0.198(7) 0.199(7) -0.0001(10) 0.0465(19) 0.0000(10)
C52 0.205(7) 0.204(7) 0.205(7) 0.0003(10) 0.0482(19) 0.0000(10)
C53 0.212(7) 0.211(7) 0.212(7) 0.0002(10) 0.0497(19) 0.0001(10)
C54 0.197(7) 0.197(7) 0.197(7) 0.0001(10) 0.0461(18) 0.0000(10)
C55 0.143(17) 0.065(9) 0.088(11) 0.011(8) 0.034(11) 0.029(10)
C56 0.140(12) 0.157(12) 0.146(11) 0.002(9) 0.059(9) 0.004(9)
C57 0.117(9) 0.109(9) 0.088(8) -0.011(7) 0.036(7) -0.021(7)
C58 0.080(7) 0.081(7) 0.056(6) -0.003(6) 0.024(5) 0.002(7)
O1 0.025(4) 0.044(4) 0.053(4) 0.000(3) -0.005(3) 0.004(3)
O2 0.092(7) 0.059(6) 0.050(4) 0.000(4) 0.002(4) 0.009(5)
O3 0.037(4) 0.040(4) 0.055(4) 0.013(3) 0.015(3) 0.004(3)
O4 0.042(4) 0.034(3) 0.037(3) 0.002(3) 0.011(3) 0.003(3)
O5 0.040(4) 0.034(4) 0.076(5) 0.004(3) 0.025(4) -0.003(3)
O6 0.017(4) 0.048(5) 0.175(10) -0.036(6) 0.008(5) -0.001(4)
O7 0.049(5) 0.052(4) 0.047(4) -0.010(3) 0.013(3) -0.004(4)
O8 0.114(9) 0.091(7) 0.075(6) -0.014(6) 0.037(6) -0.019(7)
O9 0.109(4) 0.109(4) 0.108(4) -0.0004(10) 0.0267(13) 0.0006(10)
O10 0.109(8) 0.068(5) 0.037(4) -0.009(4) 0.022(4) 0.004(5)
O11 0.067(5) 0.062(5) 0.061(5) -0.014(4) 0.031(4) -0.033(4)
O12 0.032(4) 0.046(4) 0.049(4) -0.008(3) 0.016(3) 0.003(3)
O13 0.034(4) 0.071(5) 0.050(4) -0.034(4) 0.013(3) -0.009(4)
O14 0.048(5) 0.065(5) 0.058(5) -0.012(4) 0.008(4) -0.020(4)
O15 0.053(5) 0.106(8) 0.064(5) -0.032(5) -0.003(4) 0.007(5)
O16 0.068(6) 0.066(5) 0.048(4) -0.024(4) 0.015(4) 0.001(4)
O17 0.099(10) 0.081(9) 0.086(9) -0.005(8) 0.039(8) -0.007(8)
O17' 0.051(7) 0.062(8) 0.063(7) -0.018(6) 0.019(6) -0.008(6)
O18 0.016(3) 0.063(4) 0.037(3) -0.006(3) 0.008(2) -0.001(3)
O19 0.015(3) 0.054(4) 0.030(3) 0.001(3) 0.000(2) 0.006(3)
O20 0.035(4) 0.091(5) 0.031(3) 0.017(4) 0.007(3) 0.012(4)
O21 0.034(4) 0.041(4) 0.057(4) 0.005(3) 0.020(3) 0.004(3)
O22 0.023(3) 0.036(3) 0.043(3) 0.009(3) 0.014(3) 0.004(3)
O23 0.072(7) 0.099(8) 0.139(10) -0.069(8) 0.060(8) -0.036(6)
O24 0.037(4) 0.042(4) 0.070(5) -0.014(4) -0.010(4) 0.017(3)
O25 0.065(5) 0.061(5) 0.048(4) 0.014(4) 0.022(4) 0.005(4)
O26 0.118(8) 0.068(5) 0.075(6) 0.017(4) 0.064(6) 0.046(6)
O27 0.102(7) 0.042(4) 0.078(6) -0.018(4) 0.056(5) -0.018(4)
O28 0.057(6) 0.043(4) 0.087(6) 0.016(4) 0.004(4) -0.014(4)
O29 0.033(4) 0.064(5) 0.044(4) 0.023(3) 0.009(3) 0.012(3)
O30 0.059(5) 0.060(5) 0.041(4) -0.016(3) 0.020(4) -0.024(4)
O31 0.049(5) 0.035(4) 0.092(6) 0.005(4) 0.012(4) 0.002(4)
Pr1 0.0290(3) 0.0309(2) 0.0447(3) 0.0047(2) 0.0174(2) 0.0013(2)
Pr2 0.0236(2) 0.0352(2) 0.0344(2) 0.0005(2) 0.01054(18) -0.0012(2)

loop_
_atom_type_symbol
_atom_type_description
_atom_type_scat_dispersion_real
_atom_type_scat_dispersion_imag
_atom_type_scat_source
C C 0.0033 0.0016 'International Tables Vol C Tables 4.2.6.8 and 6.1.1.4'
H H 0.0000 0.0000 'International Tables Vol C Tables 4.2.6.8 and 6.1.1.4'
O O 0.0106 0.0060 'International Tables Vol C Tables 4.2.6.8 and 6.1.1.4'
Pr Pr -0.2180 2.8214 'International Tables Vol C Tables 4.2.6.8 and 6.1.1.4'

loop_
_geom_angle_atom_site_label_1
_geom_angle_atom_site_label_2
_geom_angle_atom_site_label_3
_geom_angle
_geom_angle_site_symmetry_1
_geom_angle_site_symmetry_3
O2 C1 O1 121.9(10) . .
O2 C1 C2 126.9(12) . .
O1 C1 C2 111.2(10) . .
C7 C2 C3 117.9(14) . .
C7 C2 C1 123.3(13) . .
C3 C2 C1 118.7(14) . .
C4 C3 C2 119.0(18) . .
C4 C3 H3 120.5 . .
C2 C3 H3 120.5 . .
C3 C4 C5 127.2(19) . .
C3 C4 H4 116.4 . .
C5 C4 H4 116.4 . .
C4 C5 C6 115(2) . .
C4 C5 H5 122.3 . .
C6 C5 H5 122.3 . .
C5 C6 C7 122(2) . .
C5 C6 H6 119.0 . .
C7 C6 H6 119.0 . .
C2 C7 C6 118.2(15) . .
C2 C7 H7 120.9 . .
C6 C7 H7 120.9 . .
O1 C8 C9 111.1(8) . .
O1 C8 C10 107.2(7) . .
C9 C8 C10 109.8(8) . .
O1 C8 H8 109.6 . .
C9 C8 H8 109.6 . .
C10 C8 H8 109.6 . .
O3 C9 O4 124.0(8) . .
O3 C9 C8 120.5(8) . .
O4 C9 C8 115.5(8) . .
O7 C10 C8 105.4(7) . .
O7 C10 C11 110.6(8) . .
C8 C10 C11 107.9(8) . .
O7 C10 H10 110.9 . .
C8 C10 H10 110.9 . .
C11 C10 H10 110.9 . .
O6 C11 O5 127.7(10) . .
O6 C11 C10 118.3(10) . .
O5 C11 C10 114.0(9) . .
O8 C12 O7 123.6(12) . .
O8 C12 C13 124.0(12) . .
O7 C12 C13 112.4(11) . .
C14 C13 C18 119.6(14) . .
C14 C13 C12 123.2(11) . .
C18 C13 C12 116.5(14) . .
C13 C14 C15 122.6(14) . .
C13 C14 H14 118.7 . .
C15 C14 H14 118.7 . .
C14 C15 C16 114(2) . .
C14 C15 H15 123.0 . .
C16 C15 H15 123.0 . .
C15 C16 C17 126.1(16) . .
C15 C16 H16 117.0 . .
C17 C16 H16 117.0 . .
C18 C17 C16 116.2(18) . .
C18 C17 H17 121.9 . .
C16 C17 H17 121.9 . .
C17 C18 C13 120.8(18) . .
C17 C18 H18 119.6 . .
C13 C18 H18 119.6 . .
O9 C19 O10 121.9(14) . .
O9 C19 C20 124.2(13) . .
O10 C19 C20 113.6(13) . .
C21 C20 C25 118.4(17) . .
C21 C20 C19 121.3(17) . .
C25 C20 C19 120.1(12) . .
C22 C21 C20 121(2) . .
C22 C21 H21 119.5 . .
C20 C21 H21 119.5 . .
C21 C22 C23 126(2) . .
C21 C22 H22 116.9 . .
C23 C22 H22 116.9 . .
C22 C23 C24 115(2) . .
C22 C23 H23 122.4 . .
C24 C23 H23 122.4 . .
C25 C24 C23 117(2) . .
C25 C24 H24 121.4 . .
C23 C24 H24 121.4 . .
C20 C25 C24 121.8(18) . .
C20 C25 H25 119.1 . .
C24 C25 H25 119.1 . .
O10 C26 C27 110.1(9) . .
O10 C26 C28 105.9(9) . .
C27 C26 C28 115.0(7) . .
O10 C26 H26 108.5 . .
C27 C26 H26 108.5 . .
C28 C26 H26 108.5 . .
O11 C27 O12 125.8(10) . .
O11 C27 C26 117.5(9) . .
O12 C27 C26 116.7(9) . .
O16 C28 C29 113.6(9) . .
O16 C28 C26 102.0(7) . .
C29 C28 C26 112.4(9) . .
O16 C28 H28 109.6 . .
C29 C28 H28 109.6 . .
C26 C28 H28 109.6 . .
O14 C29 O13 125.5(10) . .
O14 C29 C28 118.3(9) . .
O13 C29 C28 115.8(9) . .
O15 C30 O16 122.7(11) . .
O15 C30 C31 123.2(13) . .
O16 C30 C31 114.1(10) . .
C32 C31 C36 117.6(12) . .
C32 C31 C30 123.4(13) . .
C36 C31 C30 118.9(12) . .
C31 C32 C33 124.2(14) . .
C31 C32 H32 117.9 . .
C33 C32 H32 117.9 . .
C32 C33 C34 116.3(14) . .
C32 C33 H33 121.9 . .
C34 C33 H33 121.9 . .
C35 C34 C33 121.6(13) . .
C35 C34 H34 119.2 . .
C33 C34 H34 119.2 . .
C36 C35 C34 119.1(17) . .
C36 C35 H35 120.5 . .
C34 C35 H35 120.5 . .
C35 C36 C31 121.2(16) . .
C35 C36 H36 119.4 . .
C31 C36 H36 119.4 . .
O17' C37 O18 122.4(12) . .
O17' C37 O17 56.8(13) . .
O18 C37 O17 114.4(14) . .
O17' C37 C38 115.4(13) . .
O18 C37 C38 116.8(11) . .
O17 C37 C38 117.2(13) . .
C39 C38 C43 120.0 . .
C39 C38 C37 121.2(10) . .
C43 C38 C37 118.8(10) . .
C40 C39 C38 120.0 . .
C40 C39 H39 120.0 . .
C38 C39 H39 120.0 . .
C41 C40 C39 120.0 . .
C41 C40 H40 120.0 . .
C39 C40 H40 120.0 . .
C40 C41 C42 120.0 . .
C40 C41 H41 120.0 . .
C42 C41 H41 120.0 . .
C41 C42 C43 120.0 . .
C41 C42 H42 120.0 . .
C43 C42 H42 120.0 . .
C42 C43 C38 120.0 . .
C42 C43 H43 120.0 . .
C38 C43 H43 120.0 . .
O18 C44 C46 108.8(7) . .
O18 C44 C45 111.5(7) . .
C46 C44 C45 111.0(7) . .
O18 C44 H44 108.5 . .
C46 C44 H44 108.5 . .
C45 C44 H44 108.5 . .
O20 C45 O19 127.2(8) . .
O20 C45 C44 119.5(7) . .
O19 C45 C44 113.4(7) . .
O24 C46 C44 112.1(8) . .
O24 C46 C47 110.4(8) . .
C44 C46 C47 111.8(7) . .
O24 C46 H46 107.4 . .
C44 C46 H46 107.4 . .
C47 C46 H46 107.4 . .
O21 C47 O22 125.6(8) . .
O21 C47 C46 118.3(8) . .
O22 C47 C46 115.9(8) . .
O23 C48 O24 118(2) . .
O23 C48 C49 116(2) . .
O24 C48 C49 126(2) . .
C48 C49 C50 129(2) . .
C48 C49 C54 111(2) . .
C50 C49 C54 120.0 . .
C51 C50 C49 120.0 . .
C51 C50 H50 120.0 . .
C49 C50 H50 120.0 . .
C50 C51 C52 120.0 . .
C50 C51 H51 120.0 . .
C52 C51 H51 120.0 . .
C53 C52 C51 120.0 . .
C53 C52 H52 120.0 . .
C51 C52 H52 120.0 . .
C52 C53 C54 120.0 . .
C52 C53 H53 120.0 . .
C54 C53 H53 120.0 . .
C53 C54 C49 120.0 . .
C53 C54 H54 120.0 . .
C49 C54 H54 120.0 . .
O28 C55 H55A 109.5 . .
O28 C55 H55B 109.5 . .
H55A C55 H55B 109.5 . .
O28 C55 H55C 109.5 . .
H55A C55 H55C 109.5 . .
H55B C55 H55C 109.5 . .
O27 C56 H56A 109.5 . .
O27 C56 H56B 109.5 . .
H56A C56 H56B 109.5 . .
O27 C56 H56C 109.5 . .
H56A C56 H56C 109.5 . .
H56B C56 H56C 109.5 . .
O30 C57 H57A 109.5 . .
O30 C57 H57B 109.5 . .
H57A C57 H57B 109.5 . .
O30 C57 H57C 109.5 . .
H57A C57 H57C 109.5 . .
H57B C57 H57C 109.5 . .
O25 C58 H58A 109.5 . .
O25 C58 H58B 109.5 . .
H58A C58 H58B 109.5 . .
O25 C58 H58C 109.5 . .
H58A C58 H58C 109.5 . .
H58B C58 H58C 109.5 . .
C1 O1 C8 117.8(8) . .
C9 O3 Pr1 96.7(6) . .
C9 O4 Pr2 154.2(6) . .
C9 O4 Pr1 90.0(5) . .
Pr2 O4 Pr1 112.2(2) . .
C11 O5 Pr1 136.7(7) . 1_455
C10 O7 C12 114.4(9) . .
C19 O10 C26 119.2(10) . .
C27 O11 Pr1 132.1(7) . .
C27 O12 Pr2 129.7(6) . .
C29 O13 Pr2 124.1(6) . .
C30 O16 C28 116.3(8) . .
O17' O17 C37 52.5(13) . .
C37 O17' O17 70.7(15) . .
C37 O18 C44 116.5(8) . .
C45 O19 Pr2 140.2(6) . 1_655
C47 O21 Pr2 98.9(6) . .
C47 O22 Pr1 148.8(5) . .
C47 O22 Pr2 87.3(5) . .
Pr1 O22 Pr2 110.1(2) . .
C48 O24 C46 120.1(14) . .
C58 O25 Pr1 134.5(8) . .
C56 O27 Pr1 128.0(13) . .
C55 O28 Pr2 137.4(10) . .
C57 O30 Pr2 134.7(9) . .
O11 Pr1 O5 139.9(3) . 1_655
O11 Pr1 O22 88.6(2) . .
O5 Pr1 O22 85.0(2) 1_655 .
O11 Pr1 O25 74.8(3) . .
O5 Pr1 O25 91.4(3) 1_655 .
O22 Pr1 O25 149.5(2) . .
O11 Pr1 O31 132.3(3) . .
O5 Pr1 O31 73.2(2) 1_655 .
O22 Pr1 O31 135.8(3) . .
O25 Pr1 O31 70.7(3) . .
O11 Pr1 O26 72.6(3) . .
O5 Pr1 O26 67.4(3) 1_655 .
O22 Pr1 O26 75.4(2) . .
O25 Pr1 O26 75.3(3) . .
O31 Pr1 O26 126.4(3) . .
O11 Pr1 O3 75.2(3) . .
O5 Pr1 O3 141.9(2) 1_655 .
O22 Pr1 O3 116.4(2) . .
O25 Pr1 O3 84.3(2) . .
O31 Pr1 O3 69.6(2) . .
O26 Pr1 O3 145.4(3) . .
O11 Pr1 O27 138.0(2) . .
O5 Pr1 O27 75.0(3) 1_655 .
O22 Pr1 O27 68.7(2) . .
O25 Pr1 O27 139.2(3) . .
O31 Pr1 O27 68.6(3) . .
O26 Pr1 O27 129.5(3) . .
O3 Pr1 O27 83.8(3) . .
O11 Pr1 O4 69.5(2) . .
O5 Pr1 O4 140.6(2) 1_655 .
O22 Pr1 O4 67.32(19) . .
O25 Pr1 O4 126.6(2) . .
O31 Pr1 O4 107.1(2) . .
O26 Pr1 O4 126.4(3) . .
O3 Pr1 O4 49.23(19) . .
O27 Pr1 O4 69.2(2) . .
O19 Pr2 O28 91.5(3) 1_455 .
O19 Pr2 O12 138.3(2) 1_455 .
O28 Pr2 O12 79.4(3) . .
O19 Pr2 O4 91.8(2) 1_455 .
O28 Pr2 O4 145.3(3) . .
O12 Pr2 O4 75.3(2) . .
O19 Pr2 O13 71.36(19) 1_455 .
O28 Pr2 O13 71.5(3) . .
O12 Pr2 O13 67.1(2) . .
O4 Pr2 O13 77.0(3) . .
O19 Pr2 O29 72.3(2) 1_455 .
O28 Pr2 O29 72.7(3) . .
O12 Pr2 O29 139.3(2) . .
O4 Pr2 O29 140.6(2) . .
O13 Pr2 O29 127.3(2) . .
O19 Pr2 O30 76.6(2) 1_455 .
O28 Pr2 O30 144.2(3) . .
O12 Pr2 O30 131.1(2) . .
O4 Pr2 O30 69.8(2) . .
O13 Pr2 O30 132.4(3) . .
O29 Pr2 O30 71.5(2) . .
O19 Pr2 O21 143.2(2) 1_455 .
O28 Pr2 O21 82.7(3) . .
O12 Pr2 O21 76.4(2) . .
O4 Pr2 O21 113.2(2) . .
O13 Pr2 O21 138.2(2) . .
O29 Pr2 O21 71.3(2) . .
O30 Pr2 O21 87.0(3) . .
O19 Pr2 O22 139.8(2) 1_455 .
O28 Pr2 O22 126.4(3) . .
O12 Pr2 O22 70.2(2) . .
O4 Pr2 O22 65.5(2) . .
O13 Pr2 O22 128.6(2) . .
O29 Pr2 O22 103.7(2) . .
O30 Pr2 O22 64.7(2) . .
O21 Pr2 O22 48.25(19) . .

loop_
_geom_bond_atom_site_label_1
_geom_bond_atom_site_label_2
_geom_bond_distance
_geom_bond_site_symmetry_2
C1 O2 1.221(13) .
C1 O1 1.322(13) .
C1 C2 1.506(17) .
C2 C7 1.35(2) .
C2 C3 1.442(19) .
C3 C4 1.31(2) .
C3 H3 0.9300 .
C4 C5 1.31(3) .
C4 H4 0.9300 .
C5 C6 1.39(3) .
C5 H5 0.9300 .
C6 C7 1.43(2) .
C6 H6 0.9300 .
C7 H7 0.9300 .
C8 O1 1.437(12) .
C8 C9 1.537(13) .
C8 C10 1.550(13) .
C8 H8 0.9800 .
C9 O3 1.229(11) .
C9 O4 1.257(11) .
C10 O7 1.376(12) .
C10 C11 1.561(14) .
C10 H10 0.9800 .
C11 O6 1.233(13) .
C11 O5 1.256(13) .
C12 O8 1.209(16) .
C12 O7 1.388(14) .
C12 C13 1.444(19) .
C13 C14 1.40(2) .
C13 C18 1.43(2) .
C14 C15 1.41(2) .
C14 H14 0.9300 .
C15 C16 1.42(3) .
C15 H15 0.9300 .
C16 C17 1.42(3) .
C16 H16 0.9300 .
C17 C18 1.38(2) .
C17 H17 0.9300 .
C18 H18 0.9300 .
C19 O9 1.191(19) .
C19 O10 1.323(14) .
C19 C20 1.46(2) .
C20 C21 1.36(2) .
C20 C25 1.37(3) .
C21 C22 1.30(3) .
C21 H21 0.9300 .
C22 C23 1.34(3) .
C22 H22 0.9300 .
C23 C24 1.47(3) .
C23 H23 0.9300 .
C24 C25 1.40(3) .
C24 H24 0.9300 .
C25 H25 0.9300 .
C26 O10 1.424(13) .
C26 C27 1.519(15) .
C26 C28 1.568(15) .
C26 H26 0.9800 .
C27 O11 1.251(13) .
C27 O12 1.251(12) .
C28 O16 1.412(12) .
C28 C29 1.519(14) .
C28 H28 0.9800 .
C29 O14 1.261(13) .
C29 O13 1.271(12) .
C30 O15 1.234(14) .
C30 O16 1.314(16) .
C30 C31 1.468(16) .
C31 C32 1.363(18) .
C31 C36 1.39(2) .
C32 C33 1.371(17) .
C32 H32 0.9300 .
C33 C34 1.41(2) .
C33 H33 0.9300 .
C34 C35 1.38(2) .
C34 H34 0.9300 .
C35 C36 1.372(18) .
C35 H35 0.9300 .
C36 H36 0.9300 .
C37 O17' 1.188(19) .
C37 O18 1.286(14) .
C37 O17 1.41(3) .
C37 C38 1.457(15) .
C38 C39 1.3900 .
C38 C43 1.3900 .
C39 C40 1.3900 .
C39 H39 0.9300 .
C40 C41 1.3900 .
C40 H40 0.9300 .
C41 C42 1.3900 .
C41 H41 0.9300 .
C42 C43 1.3900 .
C42 H42 0.9300 .
C43 H43 0.9300 .
C44 O18 1.439(10) .
C44 C46 1.494(13) .
C44 C45 1.545(12) .
C44 H44 0.9800 .
C45 O20 1.239(11) .
C45 O19 1.279(10) .
C46 O24 1.400(12) .
C46 C47 1.555(12) .
C46 H46 0.9800 .
C47 O21 1.222(11) .
C47 O22 1.244(11) .
C48 O23 1.23(2) .
C48 O24 1.30(2) .
C48 C49 1.36(3) .
C49 C50 1.3900 .
C49 C54 1.3900 .
C50 C51 1.3900 .
C50 H50 0.9300 .
C51 C52 1.3900 .
C51 H51 0.9300 .
C52 C53 1.3900 .
C52 H52 0.9300 .
C53 C54 1.3900 .
C53 H53 0.9300 .
C54 H54 0.9300 .
C55 O28 1.453(17) .
C55 H55A 0.9600 .
C55 H55B 0.9600 .
C55 H55C 0.9600 .
C56 O27 1.32(3) .
C56 H56A 0.9600 .
C56 H56B 0.9600 .
C56 H56C 0.9600 .
C57 O30 1.392(17) .
C57 H57A 0.9600 .
C57 H57B 0.9600 .
C57 H57C 0.9600 .
C58 O25 1.407(15) .
C58 H58A 0.9600 .
C58 H58B 0.9600 .
C58 H58C 0.9600 .
O3 Pr1 2.569(7) .
O4 Pr2 2.480(6) .
O4 Pr1 2.695(6) .
O5 Pr1 2.426(7) 1_455
O11 Pr1 2.422(8) .
O12 Pr2 2.480(6) .
O13 Pr2 2.493(6) .
O17 O17' 1.25(3) .
O19 Pr2 2.394(6) 1_655
O21 Pr2 2.553(7) .
O22 Pr1 2.450(6) .
O22 Pr2 2.786(6) .
O25 Pr1 2.488(7) .
O26 Pr1 2.547(7) .
O27 Pr1 2.674(8) .
O28 Pr2 2.471(8) .
O29 Pr2 2.533(6) .
O30 Pr2 2.535(7) .
O31 Pr1 2.511(8) .
Pr1 O5 2.426(8) 1_655
Pr2 O19 2.394(6) 1_455

loop_
_platon_squeeze_void_nr
_platon_squeeze_void_average_x
_platon_squeeze_void_average_y
_platon_squeeze_void_average_z
_platon_squeeze_void_volume
_platon_squeeze_void_count_electrons
1 -0.274 0.166 -0.024 117.0 21.5
2 0.194 0.209 0.483 100.6 21.0
3 -0.194 0.709 0.517 100.6 20.8
4 0.273 0.666 1.024 117.0 21.9
